data_7027249
loop_
_publ_author_name
'Hitchcock, Peter B.'
'Lappert, Michael F.'
'Layh, Marcus'
'Klein, Axel'

_publ_section_title
;
 Spectroscopic and electronic properties of 1-azaallylmetal(I)
 (M&#x2005;=&#x2005;Cu or Au) complexes; molecular structure of
 [{Au[\m-N(R)C(Ph)CR2]}2] (R&#x2005;=&#x2005;SiMe3)
;
_journal_issue 9
_journal_name_full 'Journal of the Chemical Society, Dalton Transactions'
_journal_page_first 1455
_journal_paper_doi 10.1039/a900299e
_journal_year 1999
_chemical_formula_sum 'C34 H64 Au2 N2 Si6'
_chemical_formula_weight 1063.35
_chemical_name_common '[{Au[mu-N(SiMe3)C(Ph)C(SiMe3)2]}2]'
_chemical_name_systematic
; 
  ? 
;
_space_group_IT_number 14
_symmetry_cell_setting monoclinic
_symmetry_space_group_name_Hall '-P 2ybc'
_symmetry_space_group_name_H-M 'P 1 21/c 1'
_atom_sites_solution_hydrogens geom
_atom_sites_solution_primary direct
_atom_sites_solution_secondary difmap
_audit_creation_method SHELXL
_cell_angle_alpha 90.00
_cell_angle_beta 108.78(3)
_cell_angle_gamma 90.00
_cell_formula_units_Z 2
_cell_length_a 10.087(7)
_cell_length_b 17.602(5)
_cell_length_c 13.092(3)
_cell_measurement_reflns_used 25
_cell_measurement_temperature 293(2)
_cell_measurement_theta_max 10
_cell_measurement_theta_min 7
_cell_volume 2200.8(18)
_computing_cell_refinement 'Enraf-Nonius CAD4'
_computing_data_collection 'Enraf-Nonius CAD4'
_computing_molecular_graphics 'CAMERON (Watkin and Pearce,1993)'
_computing_publication_material SHELXL-93
_computing_structure_refinement 'SHELXL-93 (Sheldrick, 1993)'
_computing_structure_solution 'SHELXS-86 (Sheldrick, 1990)'
_diffrn_ambient_temperature 293(2)
_diffrn_measurement_device ' Enraf-Nonius CAD4'
_diffrn_measurement_method \w--2\q
_diffrn_radiation_monochromator graphite
_diffrn_radiation_source 'fine-focus sealed tube'
_diffrn_radiation_type MoK\a
_diffrn_radiation_wavelength 0.71073
_diffrn_reflns_av_R_equivalents 0.0342
_diffrn_reflns_av_sigmaI/netI 0.0615
_diffrn_reflns_limit_h_max 11
_diffrn_reflns_limit_h_min 0
_diffrn_reflns_limit_k_max 20
_diffrn_reflns_limit_k_min 0
_diffrn_reflns_limit_l_max 14
_diffrn_reflns_limit_l_min -15
_diffrn_reflns_number 4079
_diffrn_reflns_theta_max 24.96
_diffrn_reflns_theta_min 2.01
_diffrn_standards_decay_% 0
_diffrn_standards_interval_time 120
_diffrn_standards_number 2
_exptl_absorpt_coefficient_mu 6.846
_exptl_absorpt_correction_T_max 1.00
_exptl_absorpt_correction_T_min 0.75
_exptl_absorpt_correction_type empirical
_exptl_crystal_density_diffrn 1.605
_exptl_crystal_description block
_exptl_crystal_F_000 1048
_exptl_crystal_size_max 0.25
_exptl_crystal_size_mid 0.20
_exptl_crystal_size_min 0.15
_refine_diff_density_max 1.101
_refine_diff_density_min -0.648
_refine_diff_density_rms 0.120
_refine_ls_extinction_method none
_refine_ls_goodness_of_fit_all 0.997
_refine_ls_goodness_of_fit_obs 1.029
_refine_ls_hydrogen_treatment riding
_refine_ls_matrix_type full
_refine_ls_number_parameters 199
_refine_ls_number_reflns 3854
_refine_ls_number_restraints 0
_refine_ls_restrained_S_all 0.998
_refine_ls_restrained_S_obs 1.029
_refine_ls_R_factor_all 0.0578
_refine_ls_R_factor_obs 0.0340
_refine_ls_shift/esd_max -0.009
_refine_ls_shift/esd_mean 0.001
_refine_ls_structure_factor_coef Fsqd
_refine_ls_weighting_details 'w=1/[\s^2^(Fo^2^)+(0.0179P)^2^+0.0000P] where P=(Fo^2^+2Fc^2^)/3'
_refine_ls_weighting_scheme calc
_refine_ls_wR_factor_all 0.0717
_refine_ls_wR_factor_obs 0.0639
_reflns_number_observed 2932
_reflns_number_total 3855
_reflns_observed_criterion >2sigma(I)
_cod_data_source_file 900299esup1.cif
_cod_data_source_block hitchcock-lappert-layh
_cod_depositor_comments
;
The following automatic conversions were performed:

'_refine_ls_weighting_scheme' value 'calc
w=1/[\s^2^(Fo^2^)+(0.0179P)^2^+0.0000P] where P=(Fo^2^+2Fc^2^)/3' was
changed to 'calc'. New tag '_refine_ls_weighting_details' was
created. The value of the new tag was set to
'w=1/[\s^2^(Fo^2^)+(0.0179P)^2^+0.0000P] where P=(Fo^2^+2Fc^2^)/3'.

Automatic conversion script
Id: cif_fix_values 3143 2015-03-26 13:38:13Z robertas 
;
_cod_original_cell_volume 2200.7(17)
_cod_original_sg_symbol_H-M P2(1)/c
_cod_database_code 7027249

loop_
_symmetry_equiv_pos_as_xyz
'x, y, z'
'-x, y+1/2, -z+1/2'
'-x, -y, -z'
'x, -y-1/2, z-1/2'

loop_
_atom_site_aniso_label
_atom_site_aniso_U_11
_atom_site_aniso_U_22
_atom_site_aniso_U_33
_atom_site_aniso_U_23
_atom_site_aniso_U_13
_atom_site_aniso_U_12
Au 0.03466(14) 0.03182(13) 0.02842(13) -0.00086(13) 0.00299(10) 0.00236(14)
Si1 0.0563(13) 0.0372(11) 0.0415(11) -0.0010(9) 0.0083(10) 0.0090(10)
Si2 0.0420(12) 0.0548(12) 0.0354(11) 0.0043(9) 0.0136(9) 0.0059(10)
Si3 0.0459(12) 0.0418(12) 0.0437(12) -0.0001(9) 0.0014(10) -0.0084(9)
N 0.032(3) 0.034(3) 0.027(3) 0.004(2) 0.003(2) 0.003(2)
C1 0.030(3) 0.044(4) 0.026(3) 0.012(3) 0.007(3) -0.003(3)
C2 0.035(4) 0.036(4) 0.025(3) 0.002(3) 0.002(3) 0.000(3)
C3 0.032(4) 0.037(4) 0.038(4) 0.003(3) 0.000(3) 0.002(3)
C4 0.045(5) 0.062(5) 0.057(5) 0.008(4) 0.014(4) 0.004(4)
C5 0.039(5) 0.087(7) 0.099(8) 0.006(6) 0.025(5) 0.015(5)
C6 0.039(5) 0.078(6) 0.100(8) 0.003(6) 0.000(5) 0.011(5)
C7 0.054(5) 0.061(5) 0.048(5) 0.013(4) -0.017(4) 0.013(4)
C8 0.048(5) 0.058(5) 0.044(4) 0.006(4) 0.007(4) 0.010(4)
C9 0.126(9) 0.069(6) 0.066(6) -0.003(5) 0.054(6) 0.026(6)
C10 0.079(7) 0.038(5) 0.093(7) 0.002(5) 0.002(5) -0.006(4)
C11 0.082(7) 0.041(4) 0.070(6) 0.009(4) 0.018(5) 0.011(4)
C12 0.060(6) 0.072(6) 0.087(7) 0.010(5) 0.046(5) -0.008(5)
C13 0.078(7) 0.119(8) 0.035(5) 0.000(5) 0.014(4) 0.004(6)
C14 0.085(7) 0.077(6) 0.077(6) 0.022(5) 0.046(6) 0.026(5)
C15 0.054(5) 0.054(5) 0.064(5) 0.002(4) -0.009(4) -0.020(4)
C16 0.100(7) 0.042(5) 0.060(5) -0.006(4) 0.007(5) -0.006(5)
C17 0.066(6) 0.067(6) 0.077(6) 0.007(5) 0.019(5) -0.013(5)

loop_
_atom_site_label
_atom_site_type_symbol
_atom_site_fract_x
_atom_site_fract_y
_atom_site_fract_z
_atom_site_U_iso_or_equiv
_atom_site_thermal_displace_type
_atom_site_occupancy
_atom_site_calc_flag
_atom_site_refinement_flags
Au Au 0.52042(3) 0.064174(13) 0.05871(2) 0.03335(9) Uani 1 d .
Si1 Si 0.3277(2) 0.20559(11) -0.0452(2) 0.0468(5) Uani 1 d .
Si2 Si 0.4338(2) 0.01434(12) -0.2797(2) 0.0438(5) Uani 1 d .
Si3 Si 0.1912(2) -0.08562(11) -0.2350(2) 0.0469(5) Uani 1 d .
N N 0.3550(5) 0.1073(3) -0.0705(4) 0.0327(12) Uani 1 d .
C1 C 0.2821(6) 0.0646(4) -0.1493(5) 0.0342(14) Uani 1 d .
C2 C 0.3276(7) -0.0083(3) -0.1853(5) 0.0336(15) Uani 1 d .
C3 C 0.1374(7) 0.0918(4) -0.2094(5) 0.039(2) Uani 1 d .
C4 C 0.0381(8) 0.0922(4) -0.1560(7) 0.056(2) Uani 1 d .
H4 H 0.0627(8) 0.0757(4) -0.0848(7) 0.067 Uiso 1 calc R
C5 C -0.0973(9) 0.1170(5) -0.2086(8) 0.075(3) Uani 1 d .
H5 H -0.1644(9) 0.1160(5) -0.1737(8) 0.090 Uiso 1 calc R
C6 C -0.1312(9) 0.1430(5) -0.3132(9) 0.078(3) Uani 1 d .
H6 H -0.2211(9) 0.1613(5) -0.3477(9) 0.093 Uiso 1 calc R
C7 C -0.0372(9) 0.1427(4) -0.3665(7) 0.062(2) Uani 1 d .
H7 H -0.0623(9) 0.1605(4) -0.4370(7) 0.075 Uiso 1 calc R
C8 C 0.0968(8) 0.1157(4) -0.3162(6) 0.052(2) Uani 1 d .
H8 H 0.1603(8) 0.1135(4) -0.3542(6) 0.062 Uiso 1 calc R
C9 C 0.2620(11) 0.2106(5) 0.0716(6) 0.082(3) Uani 1 d .
H9A H 0.1714(11) 0.1872(5) 0.0529(6) 0.122 Uiso 1 calc R
H9B H 0.2550(11) 0.2628(5) 0.0905(6) 0.122 Uiso 1 calc R
H9C H 0.3257(11) 0.1844(5) 0.1318(6) 0.122 Uiso 1 calc R
C10 C 0.5026(9) 0.2509(4) -0.0137(7) 0.076(3) Uani 1 d .
H10A H 0.5687(9) 0.2243(4) 0.0448(7) 0.115 Uiso 1 calc R
H10B H 0.4969(9) 0.3029(4) 0.0066(7) 0.115 Uiso 1 calc R
H10C H 0.5327(9) 0.2490(4) -0.0761(7) 0.115 Uiso 1 calc R
C11 C 0.2121(9) 0.2625(4) -0.1579(6) 0.066(2) Uani 1 d .
H11A H 0.1187(9) 0.2423(4) -0.1786(6) 0.099 Uiso 1 calc R
H11B H 0.2463(9) 0.2603(4) -0.2183(6) 0.099 Uiso 1 calc R
H11C H 0.2113(9) 0.3143(4) -0.1353(6) 0.099 Uiso 1 calc R
C12 C 0.5068(9) 0.1129(5) -0.2501(7) 0.067(2) Uani 1 d .
H12A H 0.4319(9) 0.1480(5) -0.2556(7) 0.101 Uiso 1 calc R
H12B H 0.5529(9) 0.1265(5) -0.3012(7) 0.101 Uiso 1 calc R
H12C H 0.5727(9) 0.1146(5) -0.1785(7) 0.101 Uiso 1 calc R
C13 C 0.3276(10) 0.0108(6) -0.4283(6) 0.078(3) Uani 1 d .
H13A H 0.2466(10) 0.0427(6) -0.4416(6) 0.118 Uiso 1 calc R
H13B H 0.2986(10) -0.0405(6) -0.4484(6) 0.118 Uiso 1 calc R
H13C H 0.3840(10) 0.0285(6) -0.4703(6) 0.118 Uiso 1 calc R
C14 C 0.5863(10) -0.0492(5) -0.2672(7) 0.075(3) Uani 1 d .
H14A H 0.5543(10) -0.1007(5) -0.2819(7) 0.112 Uiso 1 calc R
H14B H 0.6514(10) -0.0459(5) -0.1954(7) 0.112 Uiso 1 calc R
H14C H 0.6317(10) -0.0338(5) -0.3180(7) 0.112 Uiso 1 calc R
C15 C 0.0297(8) -0.0633(4) -0.3517(6) 0.064(2) Uani 1 d .
H15A H 0.0564(8) -0.0473(4) -0.4124(6) 0.096 Uiso 1 calc R
H15B H -0.0218(8) -0.0234(4) -0.3316(6) 0.096 Uiso 1 calc R
H15C H -0.0279(8) -0.1079(4) -0.3707(6) 0.096 Uiso 1 calc R
C16 C 0.2694(10) -0.1691(4) -0.2840(6) 0.072(3) Uani 1 d .
H16A H 0.3022(10) -0.1534(4) -0.3418(6) 0.108 Uiso 1 calc R
H16B H 0.1996(10) -0.2079(4) -0.3093(6) 0.108 Uiso 1 calc R
H16C H 0.3463(10) -0.1888(4) -0.2258(6) 0.108 Uiso 1 calc R
C17 C 0.1284(9) -0.1160(5) -0.1232(7) 0.071(3) Uani 1 d .
H17A H 0.2071(9) -0.1282(5) -0.0612(7) 0.106 Uiso 1 calc R
H17B H 0.0697(9) -0.1600(5) -0.1450(7) 0.106 Uiso 1 calc R
H17C H 0.0757(9) -0.0756(5) -0.1055(7) 0.106 Uiso 1 calc R

loop_
_atom_type_symbol
_atom_type_description
_atom_type_scat_dispersion_real
_atom_type_scat_dispersion_imag
_atom_type_scat_source
C C 0.0033 0.0016 'International Tables Vol C Tables 4.2.6.8 and 6.1.1.4'
H H 0.0000 0.0000 'International Tables Vol C Tables 4.2.6.8 and 6.1.1.4'
Au Au -2.0133 8.8022 'International Tables Vol C Tables 4.2.6.8 and 6.1.1.4'
N N 0.0061 0.0033 'International Tables Vol C Tables 4.2.6.8 and 6.1.1.4'
Si Si 0.0817 0.0704 'International Tables Vol C Tables 4.2.6.8 and 6.1.1.4'

loop_
_geom_angle_atom_site_label_1
_geom_angle_atom_site_label_2
_geom_angle_atom_site_label_3
_geom_angle
_geom_angle_site_symmetry_1
_geom_angle_site_symmetry_3
N Au C2 173.0(2) . 3_655
N Au Au 84.69(14) . 3_655
C2 Au Au 89.8(2) 3_655 3_655
N Au Si3 150.22(14) . 3_655
C2 Au Si3 36.8(2) 3_655 3_655
Au Au Si3 117.54(4) 3_655 3_655
N Au Si2 138.92(15) . 3_655
C2 Au Si2 37.4(2) 3_655 3_655
Au Au Si2 96.21(4) 3_655 3_655
Si3 Au Si2 62.48(6) 3_655 3_655
N Si1 C10 105.2(3) . .
N Si1 C11 117.9(3) . .
C10 Si1 C11 104.7(4) . .
N Si1 C9 108.3(3) . .
C10 Si1 C9 111.2(4) . .
C11 Si1 C9 109.3(4) . .
C14 Si2 C12 106.2(4) . .
C14 Si2 C13 104.3(4) . .
C12 Si2 C13 107.2(4) . .
C14 Si2 C2 115.7(3) . .
C12 Si2 C2 108.8(3) . .
C13 Si2 C2 113.9(4) . .
C14 Si2 Au 77.3(3) . 3_655
C12 Si2 Au 106.8(3) . 3_655
C13 Si2 Au 143.8(3) . 3_655
C2 Si2 Au 41.8(2) . 3_655
C17 Si3 C15 106.0(4) . .
C17 Si3 C16 109.4(4) . .
C15 Si3 C16 103.6(4) . .
C17 Si3 C2 109.3(3) . .
C15 Si3 C2 118.2(3) . .
C16 Si3 C2 109.9(4) . .
C17 Si3 Au 85.7(3) . 3_655
C15 Si3 Au 159.9(2) . 3_655
C16 Si3 Au 87.3(3) . 3_655
C2 Si3 Au 41.7(2) . 3_655
C1 N Si1 128.5(5) . .
C1 N Au 122.1(4) . .
Si1 N Au 109.2(3) . .
N C1 C3 116.1(6) . .
N C1 C2 126.7(6) . .
C3 C1 C2 117.2(5) . .
C1 C2 Si3 117.7(5) . .
C1 C2 Si2 108.4(4) . .
Si3 C2 Si2 115.0(3) . .
C1 C2 Au 112.0(4) . 3_655
Si3 C2 Au 101.5(3) . 3_655
Si2 C2 Au 100.8(3) . 3_655
C8 C3 C4 118.5(7) . .
C8 C3 C1 123.2(6) . .
C4 C3 C1 118.4(6) . .
C5 C4 C3 120.3(8) . .
C4 C5 C6 119.2(9) . .
C7 C6 C5 121.5(8) . .
C6 C7 C8 119.9(8) . .
C7 C8 C3 120.6(8) . .

loop_
_geom_bond_atom_site_label_1
_geom_bond_atom_site_label_2
_geom_bond_distance
_geom_bond_site_symmetry_2
Au N 2.099(5) .
Au C2 2.104(6) 3_655
Au Au 2.6887(8) 3_655
Au Si3 3.100(3) 3_655
Au Si2 3.103(2) 3_655
Si1 N 1.799(5) .
Si1 C10 1.858(8) .
Si1 C11 1.852(7) .
Si1 C9 1.854(8) .
Si2 C14 1.866(8) .
Si2 C12 1.875(8) .
Si2 C13 1.897(7) .
Si2 C2 1.920(7) .
Si2 Au 3.103(2) 3_655
Si3 C17 1.851(8) .
Si3 C15 1.881(7) .
Si3 C16 1.876(8) .
Si3 C2 1.895(6) .
Si3 Au 3.100(3) 3_655
N C1 1.297(8) .
C1 C3 1.497(9) .
C1 C2 1.490(9) .
C2 Au 2.104(6) 3_655
C3 C8 1.389(9) .
C3 C4 1.394(10) .
C4 C5 1.387(11) .
C5 C6 1.379(12) .
C6 C7 1.346(13) .
C7 C8 1.383(10) .
